data_1525630
loop_
_publ_author_name
'Belaaouad, S.'
'Sbai, K.'
'Jouini, A.'

_publ_section_title
;
 Chemical preparation, thermal behavior and crystal structure of a new
 cyclotriphosphate: Sr N H4 P3 O9 * 3(H2 O)
;
_journal_name_full 'Solid State Sciences'
_journal_page_first 655
_journal_page_last 661
_journal_volume 2
_journal_year 2000
_chemical_formula_sum 'H10 N O12 P3 Sr'
_chemical_name_systematic 'Sr (N H4) (P3 O9) (H2 O)3'
_space_group_IT_number 62
_symmetry_space_group_name_Hall '-P 2ac 2n'
_symmetry_space_group_name_H-M 'P n m a'
_cell_angle_alpha 90
_cell_angle_beta 90
_cell_angle_gamma 90
_cell_formula_units_Z 4
_cell_length_a 9.126
_cell_length_b 8.157
_cell_length_c 15.256
_cell_volume 1135.669
_citation_journal_id_ASTM SSSCFJ
_cod_data_source_file Belaaouad_SSSCFJ_2000_647.cif
_cod_data_source_block H10N1O12P3Sr1
_cod_original_formula_sum 'H10 N1 O12 P3 Sr1'
_cod_database_code 1525630

loop_
_symmetry_equiv_pos_as_xyz
x,y,z
-x+1/2,-y,z+1/2
x+1/2,-y+1/2,-z+1/2
-x,y+1/2,-z
-x,-y,-z
x-1/2,y,-z-1/2
-x-1/2,y-1/2,z-1/2
x,-y-1/2,z

loop_
_atom_site_label
_atom_site_type_symbol
_atom_site_fract_x
_atom_site_fract_y
_atom_site_fract_z
_atom_site_occupancy
_atom_site_U_iso_or_equiv
_atom_site_attached_hydrogens
O7 O-2 0.57653 0.25 0.39345 1 0.0 2
O3 O-2 0.12878 0.25 0.49642 1 0.0 0
O6 O-2 0.30595 0.0589 0.63781 1 0.0 0
N1 N-3 0.10703 0.25 0.30961 1 0.0 4
O8 O-2 0.62557 0.03543 0.56622 1 0.0 2
O5 O-2 0.13733 -0.05168 0.75663 1 0.0 0
P2 P+5 0.17166 0.07562 0.69174 1 0.0 0
O1 O-2 0.03151 0.09794 0.62831 1 0.0 0
Sr1 Sr+2 0.40963 0.25 0.52308 1 0.0 0
O2 O-2 0.17433 0.25 0.74081 1 0.0 0
P1 P+5 0.0085 0.25 0.56185 1 0.0 0
O4 O-2 -0.14652 0.25 0.53256 1 0.0 0
